data_4112802
loop_
_publ_author_name
'Andrew P. Bassett'
'Steven W. Magennis'
'Peter B. Glover'
'David J. Lewis'
'Neil Spencer'
'Simon Parsons'
'Ren\'e M. Williams'
'Luisa De Cola'
'Zoe Pikramenou'

_publ_section_title
;
 Highly Luminescent, Triple- and Quadruple-Stranded, Dinuclear Eu, Nd, and
 Sm(III) Lanthanide Complexes Based on Bis-Diketonate Ligands
;
_journal_name_full 'Journal of the American Chemical Society'
_journal_page_first 9413
_journal_page_last 9424
_journal_paper_doi 10.1021/ja048022z
_journal_volume 126
_journal_year 2004
_chemical_formula_sum 'C24 H18 O4'
_chemical_formula_weight 370.38
_chemical_name_systematic
; 
 ? 
;
_space_group_IT_number 19
_symmetry_cell_setting orthorhombic
_symmetry_space_group_name_Hall 'P 2ac 2ab'
_symmetry_space_group_name_H-M 'P 21 21 21'
_atom_sites_solution_hydrogens mixed
_atom_sites_solution_primary direct
_audit_creation_method SHELXL-97
_cell_angle_alpha 90.00
_cell_angle_beta 90.00
_cell_angle_gamma 90.00
_cell_formula_units_Z 4
_cell_length_a 5.2013(5)
_cell_length_b 16.6336(15)
_cell_length_c 20.8923(18)
_cell_measurement_temperature 160(2)
_cell_volume 1807.5(3)
_computing_structure_refinement SHELXL-97
_computing_structure_solution SHELXS-97
_diffrn_ambient_temperature 160(2)
_diffrn_measured_fraction_theta_full 0.847
_diffrn_measured_fraction_theta_max 0.847
_diffrn_radiation_monochromator graphite
_diffrn_radiation_source 'fine-focus sealed tube'
_diffrn_radiation_wavelength 0.68750
_diffrn_reflns_av_R_equivalents 0.0637
_diffrn_reflns_av_sigmaI/netI 0.0668
_diffrn_reflns_limit_h_max 6
_diffrn_reflns_limit_h_min -6
_diffrn_reflns_limit_k_max 11
_diffrn_reflns_limit_k_min -21
_diffrn_reflns_limit_l_max 27
_diffrn_reflns_limit_l_min -25
_diffrn_reflns_number 8800
_diffrn_reflns_theta_full 27.15
_diffrn_reflns_theta_max 27.15
_diffrn_reflns_theta_min 1.51
_exptl_absorpt_coefficient_mu 0.092
_exptl_crystal_density_diffrn 1.361
_exptl_crystal_F_000 776
_refine_diff_density_max 0.386
_refine_diff_density_min -0.352
_refine_diff_density_rms 0.085
_refine_ls_abs_structure_details 'Flack H D (1983), Acta Cryst. A39, 876-881'
_refine_ls_abs_structure_Flack 0(3)
_refine_ls_extinction_coef 0.043(10)
_refine_ls_extinction_expression Fc^*^=kFc[1+0.001xFc^2^\l^3^/sin(2\q)]^-1/4^
_refine_ls_extinction_method SHELXL
_refine_ls_goodness_of_fit_ref 1.102
_refine_ls_hydrogen_treatment riding/refall
_refine_ls_matrix_type full
_refine_ls_number_parameters 262
_refine_ls_number_reflns 3580
_refine_ls_number_restraints 0
_refine_ls_restrained_S_all 1.102
_refine_ls_R_factor_all 0.1018
_refine_ls_R_factor_gt 0.0793
_refine_ls_shift/su_max 0.000
_refine_ls_shift/su_mean 0.000
_refine_ls_structure_factor_coef Fsqd
_refine_ls_weighting_details 'calc w=1/[\s^2^(Fo^2^)+(0.1315P)^2^+1.2121P] where P=(Fo^2^+2Fc^2^)/3'
_refine_ls_weighting_scheme calc
_refine_ls_wR_factor_gt 0.2061
_refine_ls_wR_factor_ref 0.2499
_reflns_number_gt 2798
_reflns_number_total 3580
_reflns_threshold_expression >2sigma(I)
_cod_data_source_file ja048022zsi20040406_115308.cif
_cod_data_source_block 2pmeu2
_cod_depositor_comments
;
The following automatic conversions were performed:

'_atom_sites_solution_hydrogens' value 'geom/difmap' was changed to
'mixed'.

Automatic conversion script
Id: cif_fix_values 6452 2018-10-05 10:23:21Z andrius 
;
_cod_database_code 4112802

loop_
_symmetry_equiv_pos_as_xyz
'x, y, z'
'-x+1/2, -y, z+1/2'
'-x, y+1/2, -z+1/2'
'x+1/2, -y+1/2, -z'

loop_
_atom_site_label
_atom_site_type_symbol
_atom_site_fract_x
_atom_site_fract_y
_atom_site_fract_z
_atom_site_U_iso_or_equiv
_atom_site_adp_type
_atom_site_occupancy
_atom_site_symmetry_multiplicity
_atom_site_calc_flag
_atom_site_refinement_flags
C1 C 1.2013(9) 0.6176(3) 0.4122(2) 0.0551(10) Uani 1 1 d .
H1 H 1.0778 0.5755 0.4121 0.066 Uiso 1 1 calc R
C2 C 1.3750(10) 0.6242(3) 0.4625(2) 0.0593(11) Uani 1 1 d .
H2 H 1.3691 0.5865 0.4967 0.071 Uiso 1 1 calc R
C3 C 1.5561(9) 0.6850(3) 0.4634(2) 0.0589(11) Uani 1 1 d .
H3 H 1.6769 0.6883 0.4974 0.071 Uiso 1 1 calc R
C4 C 1.5601(9) 0.7409(3) 0.4144(2) 0.0557(10) Uani 1 1 d .
H4 H 1.6820 0.7834 0.4149 0.067 Uiso 1 1 calc R
C5 C 1.3849(8) 0.7346(2) 0.3642(2) 0.0517(9) Uani 1 1 d .
H5 H 1.3865 0.7735 0.3309 0.062 Uiso 1 1 calc R
C6 C 1.2082(8) 0.6724(2) 0.36241(18) 0.0455(8) Uani 1 1 d .
O7 O 1.0266(7) 0.72624(17) 0.26802(14) 0.0578(8) Uani 1 1 d .
H7 H 0.844(12) 0.710(3) 0.221(3) 0.087(17) Uiso 1 1 d .
C7 C 1.0270(8) 0.6671(2) 0.30803(19) 0.0469(9) Uani 1 1 d .
C8 C 0.8633(8) 0.6017(2) 0.29799(18) 0.0455(8) Uani 1 1 d .
H8 H 0.8660 0.5577 0.3269 0.055 Uiso 1 1 calc R
O9 O 0.6916(7) 0.66038(17) 0.20591(14) 0.0596(8) Uani 1 1 d .
C9 C 0.6959(8) 0.6007(2) 0.24582(17) 0.0453(8) Uani 1 1 d .
C10 C 0.5206(8) 0.5338(2) 0.23188(18) 0.0455(8) Uani 1 1 d .
C11 C 0.5312(9) 0.4607(2) 0.2646(2) 0.0534(10) Uani 1 1 d .
H11 H 0.6527 0.4537 0.2981 0.064 Uiso 1 1 calc R
C12 C 0.3679(9) 0.3987(2) 0.2489(2) 0.0561(11) Uani 1 1 d .
H12 H 0.3801 0.3490 0.2710 0.067 Uiso 1 1 calc R
C13 C 0.1854(9) 0.4083(2) 0.20098(19) 0.0510(9) Uani 1 1 d .
H13 H 0.0699 0.3658 0.1912 0.061 Uiso 1 1 calc R
C14 C 0.1725(8) 0.4802(2) 0.16744(18) 0.0449(8) Uani 1 1 d .
C15 C 0.3397(9) 0.5420(2) 0.18178(18) 0.0479(9) Uani 1 1 d .
H15 H 0.3334 0.5905 0.1578 0.058 Uiso 1 1 calc R
O16 O -0.1898(7) 0.43057(19) 0.11197(15) 0.0602(8) Uani 1 1 d .
H16 H -0.322(12) 0.449(3) 0.062(3) 0.079(16) Uiso 1 1 d .
C16 C -0.0223(8) 0.4884(2) 0.11574(18) 0.0470(9) Uani 1 1 d .
C17 C -0.0282(8) 0.5526(2) 0.07320(19) 0.0496(9) Uani 1 1 d .
H17 H 0.0942 0.5947 0.0770 0.059 Uiso 1 1 calc R
O18 O -0.3918(6) 0.50117(19) 0.02180(16) 0.0605(8) Uani 1 1 d .
C18 C -0.2162(8) 0.5553(2) 0.02427(19) 0.0505(9) Uani 1 1 d .
C19 C -0.2144(8) 0.6168(2) -0.02633(19) 0.0487(9) Uani 1 1 d .
C20 C -0.0277(9) 0.6766(3) -0.0304(2) 0.0565(10) Uani 1 1 d .
H20 H 0.1019 0.6800 0.0015 0.068 Uiso 1 1 calc R
C21 C -0.0293(10) 0.7307(3) -0.0804(2) 0.0569(10) Uani 1 1 d .
H21 H 0.0990 0.7713 -0.0824 0.068 Uiso 1 1 calc R
C22 C -0.2142(9) 0.7268(3) -0.1274(2) 0.0561(10) Uani 1 1 d .
H22 H -0.2120 0.7639 -0.1620 0.067 Uiso 1 1 calc R
C23 C -0.4012(10) 0.6692(3) -0.1238(2) 0.0632(12) Uani 1 1 d .
H23 H -0.5298 0.6664 -0.1560 0.076 Uiso 1 1 calc R
C24 C -0.4044(10) 0.6145(3) -0.0733(2) 0.0574(11) Uani 1 1 d .
H24 H -0.5371 0.5753 -0.0708 0.069 Uiso 1 1 calc R

loop_
_atom_site_aniso_label
_atom_site_aniso_U_11
_atom_site_aniso_U_22
_atom_site_aniso_U_33
_atom_site_aniso_U_23
_atom_site_aniso_U_13
_atom_site_aniso_U_12
C1 0.053(2) 0.047(2) 0.066(2) 0.0090(19) -0.005(2) -0.0051(19)
C2 0.065(3) 0.055(2) 0.057(2) 0.0054(19) -0.009(2) -0.002(2)
C3 0.053(2) 0.059(2) 0.065(2) -0.003(2) -0.004(2) 0.002(2)
C4 0.049(2) 0.051(2) 0.067(2) -0.007(2) -0.001(2) -0.0045(18)
C5 0.050(2) 0.0469(19) 0.058(2) 0.0009(18) 0.0063(18) -0.0001(18)
C6 0.0462(19) 0.0403(17) 0.0500(19) -0.0002(15) 0.0012(17) 0.0061(17)
O7 0.0704(19) 0.0461(14) 0.0570(15) 0.0114(12) -0.0012(15) -0.0052(15)
C7 0.050(2) 0.0393(17) 0.0512(19) -0.0002(15) 0.0044(18) 0.0034(16)
C8 0.049(2) 0.0394(17) 0.0481(19) 0.0053(15) -0.0005(16) 0.0027(16)
O9 0.075(2) 0.0461(14) 0.0574(16) 0.0131(13) -0.0104(16) -0.0056(15)
C9 0.050(2) 0.0389(16) 0.0469(19) 0.0018(15) 0.0025(17) 0.0065(16)
C10 0.0464(19) 0.0416(18) 0.0484(19) 0.0009(15) 0.0009(16) 0.0054(16)
C11 0.056(2) 0.049(2) 0.056(2) 0.0078(17) 0.000(2) 0.0035(18)
C12 0.062(3) 0.046(2) 0.060(2) 0.0130(18) 0.001(2) 0.0033(19)
C13 0.057(2) 0.0403(18) 0.056(2) 0.0022(16) 0.003(2) -0.0005(18)
C14 0.0437(19) 0.0429(17) 0.0482(18) -0.0008(15) 0.0037(16) 0.0022(16)
C15 0.054(2) 0.0394(17) 0.0504(19) -0.0013(16) 0.0019(18) 0.0063(17)
O16 0.0592(17) 0.0540(15) 0.0672(18) 0.0023(14) -0.0022(16) -0.0110(15)
C16 0.0461(19) 0.0471(19) 0.048(2) -0.0057(16) -0.0006(17) -0.0008(17)
C17 0.049(2) 0.0428(19) 0.057(2) -0.0020(16) -0.0016(18) -0.0012(18)
O18 0.0538(17) 0.0582(18) 0.0694(19) 0.0011(15) -0.0093(14) -0.0109(15)
C18 0.049(2) 0.048(2) 0.054(2) -0.0063(17) -0.0008(18) 0.0019(18)
C19 0.047(2) 0.0462(19) 0.053(2) -0.0045(16) -0.0011(18) 0.0060(17)
C20 0.055(2) 0.059(2) 0.056(2) -0.0039(19) -0.0012(19) -0.005(2)
C21 0.058(3) 0.054(2) 0.059(2) 0.0007(19) -0.003(2) -0.001(2)
C22 0.063(2) 0.049(2) 0.056(2) 0.0006(18) -0.001(2) 0.006(2)
C23 0.064(3) 0.059(2) 0.067(3) 0.000(2) -0.016(2) 0.008(2)
C24 0.060(3) 0.052(2) 0.061(2) -0.0031(19) -0.010(2) -0.003(2)

loop_
_atom_type_symbol
_atom_type_description
_atom_type_scat_dispersion_real
_atom_type_scat_dispersion_imag
_atom_type_scat_source
C C 0.0033 0.0016 'International Tables Vol C Tables 4.2.6.8 and 6.1.1.4'
H H 0.0000 0.0000 'International Tables Vol C Tables 4.2.6.8 and 6.1.1.4'
O O 0.0106 0.0060 'International Tables Vol C Tables 4.2.6.8 and 6.1.1.4'

loop_
_geom_angle_atom_site_label_1
_geom_angle_atom_site_label_2
_geom_angle_atom_site_label_3
_geom_angle
C6 C1 C2 120.0(4)
C3 C2 C1 120.7(4)
C2 C3 C4 119.5(4)
C3 C4 C5 119.8(4)
C6 C5 C4 120.7(4)
C1 C6 C5 119.3(4)
C1 C6 C7 121.5(4)
C5 C6 C7 119.2(3)
O7 C7 C8 119.7(4)
O7 C7 C6 117.0(3)
C8 C7 C6 123.3(3)
C9 C8 C7 120.5(3)
O9 C9 C8 120.2(4)
O9 C9 C10 116.2(3)
C8 C9 C10 123.5(3)
C11 C10 C15 118.2(4)
C11 C10 C9 122.6(4)
C15 C10 C9 119.1(3)
C12 C11 C10 120.8(4)
C11 C12 C13 120.6(4)
C12 C13 C14 119.7(4)
C15 C14 C13 120.1(4)
C15 C14 C16 121.3(3)
C13 C14 C16 118.6(4)
C14 C15 C10 120.5(3)
O16 C16 C17 121.0(4)
O16 C16 C14 115.6(3)
C17 C16 C14 123.4(3)
C16 C17 C18 120.1(4)
O18 C18 C17 119.9(4)
O18 C18 C19 117.6(4)
C17 C18 C19 122.4(4)
C20 C19 C24 118.1(4)
C20 C19 C18 123.1(4)
C24 C19 C18 118.8(4)
C21 C20 C19 120.6(4)
C22 C21 C20 120.9(4)
C23 C22 C21 119.5(4)
C22 C23 C24 120.5(4)
C19 C24 C23 120.5(4)

loop_
_geom_bond_atom_site_label_1
_geom_bond_atom_site_label_2
_geom_bond_distance
C1 C6 1.384(5)
C1 C2 1.390(6)
C2 C3 1.382(7)
C3 C4 1.383(6)
C4 C5 1.393(6)
C5 C6 1.385(5)
C6 C7 1.479(6)
O7 C7 1.290(4)
C7 C8 1.398(5)
C8 C9 1.395(5)
O9 C9 1.297(4)
C9 C10 1.468(5)
C10 C11 1.395(5)
C10 C15 1.414(6)
C11 C12 1.375(6)
C12 C13 1.388(6)
C13 C14 1.389(5)
C14 C15 1.379(6)
C14 C16 1.487(5)
O16 C16 1.300(5)
C16 C17 1.389(5)
C17 C18 1.416(6)
O18 C18 1.283(5)
C18 C19 1.471(6)
C19 C20 1.392(6)
C19 C24 1.393(6)
C20 C21 1.379(6)
C21 C22 1.375(6)
C22 C23 1.368(7)
C23 C24 1.394(6)
